data_2300762
loop_
_publ_author_name
'Meurer, Florian'
'Schimpf, Maximilian'
'Hischa, Birgit'
'Hennig, Christoph'
'Rehbein, Julia'
'Kleemiss, Florian'
'Bodensteiner, Michael'

_publ_section_title
;
 Synthesis and quantum crystallographic evaluation of WYLID: YLID's red
 rival
;
_journal_issue 3
_journal_name_full 'Journal of Applied Crystallography'
_journal_page_first 678
_journal_page_last 687
_journal_paper_doi 10.1107/S160057672500175X
_journal_volume 58
_journal_year 2025
_chemical_formula_moiety 'C20 H14 O3 S'
_chemical_formula_sum 'C20 H14 O3 S'
_chemical_formula_weight 334.398
_space_group_crystal_system orthorhombic
_space_group_IT_number 61
_space_group_name_Hall '-P 2ac 2ab'
_space_group_name_H-M_alt 'P b c a'
_symmetry_Int_Tables_number 61
_atom_sites_solution_primary dual
_audit_creation_date 2024-10-23
_audit_creation_method
;
Olex2 1.5-alpha
(compiled 2024.02.16 svn.r378c4104 for OlexSys, GUI svn.r6928)
;
_cell_angle_alpha 90
_cell_angle_beta 90
_cell_angle_gamma 90
_cell_formula_units_Z 8
_cell_length_a 14.49062(7)
_cell_length_b 9.15691(4)
_cell_length_c 23.32900(11)
_cell_measurement_reflns_used 243270
_cell_measurement_temperature 100.00(18)
_cell_measurement_theta_max 51.4760
_cell_measurement_theta_min 2.2260
_cell_volume 3095.51(2)
_computing_cell_refinement 'CrysAlisPro 1.171.43.93a (Rigaku OD, 2023)'
_computing_data_collection 'CrysAlisPro system (CCD 43.91a 64-bit (release 29-09-2023))'
_computing_data_reduction 'CrysAlisPro 1.171.43.93a (Rigaku OD, 2023)'
_computing_molecular_graphics 'Olex2 1.5-alpha (Dolomanov et al., 2009)'
_computing_publication_material 'Olex2 1.5-alpha (Dolomanov et al., 2009)'
_computing_structure_refinement 'olex2.refine 1.5-alpha (Bourhis et al., 2015)'
_computing_structure_solution 'SHELXT  (Sheldrick, 2015)'
_diffrn_ambient_environment N~2~
_diffrn_ambient_temperature 100.00(18)
_diffrn_detector 'Hybrid Pixel Array Detector'
_diffrn_detector_area_resol_mean 10.0000
_diffrn_detector_type 'HyPix-Arc 150'
_diffrn_measured_fraction_theta_full 0.9993
_diffrn_measured_fraction_theta_max 0.9998
_diffrn_measurement_details
;
List of Runs (angles in degrees, time in seconds):

  # Type    Start    End  Width  t~exp~   \w     \q     \k     \f   Frames
--------------------------------------------------------------------------
  1  \w    -79.00 -26.00   0.50   20.00    --  -34.48 151.00  77.00  106
  2  \w    -60.00 -11.00   0.50   20.00    --  -34.48 123.00 -83.00   98
  3  \w     32.00  79.00   0.50   20.00    --   34.87-151.00  33.00   94
  4  \w     32.00  82.00   0.50   20.00    --   37.72-151.00  33.00  100
  5  \w    -64.00 -11.00   0.50   20.00    --  -38.11 123.00 -83.00  106
  6  \w    -82.00 -26.00   0.50   20.00    --  -38.11 151.00  77.00  112
  7  \w      6.00  37.00   0.50   20.00    --    0.00  72.00  13.57   62
  8  \w      2.00  35.00   0.50   20.00    --    0.00  79.00 130.45   66
  9  \w      3.00  35.00   0.50   20.00    --    0.00  78.00  65.24   64
 10  \w      6.00  37.00   0.50   20.00    --    0.00  72.00 101.03   62
 11  \w      0.00  35.00   0.50   20.00    --    0.00  83.00-132.96   70
 12  \w     -1.00  31.00   0.50   20.00    --   -4.00  78.00 -14.73   64
 13  \w      8.00  41.00   0.50   20.00    --   -4.00  49.00-175.57   66
 14  \w      2.00  39.00   0.50   20.00    --    4.00  85.00-166.02   74
 15  \w    -14.00  29.00   0.50   20.00    --   -8.00  92.00 -71.41   86
 16  \w    -52.00 -23.00   0.50   20.00    --  -12.00 145.00  38.53   58
 17  \w      8.00  34.00   0.50   20.00    --   16.00  94.00-116.12   52
 18  \w      8.00  34.00   0.50   20.00    --   16.00  94.00  -4.53   52
 19  \w     15.00  43.00   0.50   20.00    --   20.00  90.00 -76.30   56
 20  \w     14.00  41.00   0.50   20.00    --   20.00  92.00  90.93   54
 21  \w     15.00  42.00   0.50   20.00    --   20.00  91.00  12.78   54
 22  \w     15.00  42.00   0.50   20.00    --   20.00  91.00 168.79   54
 23  \w    -53.00 -14.00   0.50   20.00    --  -24.00 127.00 150.66   78
 24  \w     28.00  60.00   0.50   20.00    --   24.00  76.00 -93.59   64
 25  \w     28.00  60.00   0.50   20.00    --   24.00  76.00  65.12   64
 26  \w     31.00  63.00   0.50   20.00    --   28.00  77.00 163.38   64
 27  \w    -79.00 -29.00   0.50   20.00    --  -32.00 156.00 -35.57  100
 28  \w     35.00  67.00   0.50   20.00    --   32.00  77.00 -89.67   64
 29  \w     35.00  67.00   0.50   20.00    --   32.00  77.00-133.42   64
 30  \w     38.00  69.00   0.50   20.00    --   32.00  72.00 -39.57   62
 31  \w    -61.00 -13.00   0.50   20.00    --  -34.48 125.00-150.00   96
 32  \w     -2.00  72.00   0.50   20.00    --   34.87   0.00 150.00  148
 33  \w    -71.00 -19.00   0.50   20.00    --  -36.00 137.00  11.81  104
 34  \w     39.00  71.00   0.50   20.00    --   36.00  77.00 -44.49   64
 35  \w     39.00  71.00   0.50   20.00    --   36.00  77.00  83.93   64
 36  \w    -82.00 -49.00   0.50   20.00    --  -36.30 -41.00   3.03   66
 37  \w    -83.00 -46.00   0.50   20.00    --  -36.30 -36.00-151.52   74
 38  \w    -83.00 -47.00   0.50   20.00    --  -36.30 -37.00 -62.05   72
 39  \w    -83.00 -47.00   0.50   20.00    --  -36.30 -37.00 -83.95   72
 40  \w    -29.00   7.00   0.50   20.00    --  -36.30  10.00 143.29   72
 41  \w    -72.00 -40.00   0.50   20.00    --  -36.30 -76.00-170.54   64
 42  \w    -73.00 -20.00   0.50   20.00    --  -36.30 139.00-118.99  106
 43  \w    -71.00 -40.00   0.50   20.00    --  -36.30 -77.00 166.19   62
 44  \w    -83.00 -47.00   0.50   20.00    --  -36.30 -37.00  71.63   72
 45  \w    -83.00 -49.00   0.50   20.00    --  -36.30 -38.00-171.15   68
 46  \w    -27.00   5.00   0.50   20.00    --  -36.30  60.00  79.70   64
 47  \w    -83.00 -47.00   0.50   20.00    --  -36.30 -37.00-111.48   72
 48  \w     40.00  72.00   0.50   20.00    --   36.30  77.00-100.27   64
 49  \w     40.00  72.00   0.50   20.00    --   36.30  76.00  45.93   64
 50  \w     47.00  83.00   0.50   20.00    --   36.30  37.00-140.05   72
 51  \w     40.00  72.00   0.50   20.00    --   36.30  77.00 -20.05   64
 52  \w     40.00  72.00   0.50   20.00    --   36.30  76.00 121.10   64
 53  \w     44.00  84.00   0.50   20.00    --   36.30  34.00 124.46   80
 54  \w     41.00  73.00   0.50   20.00    --   36.30  74.00  69.29   64
 55  \w     40.00  72.00   0.50   20.00    --   36.30  77.00 170.08   64
 56  \w     40.00  72.00   0.50   20.00    --   36.30  77.00 -78.02   64
 57  \w     50.00  83.00   0.50   20.00    --   36.30  40.00 142.88   66
 58  \w     45.00  84.00   0.50   20.00    --   36.30  35.00-103.49   78
 59  \w     41.00  72.00   0.50   20.00    --   36.30  75.00-114.34   62
 60  \w     40.00  72.00   0.50   20.00    --   36.30  76.00   4.59   64
 61  \w     46.00  78.00   0.50   20.00    --   36.30  59.00 176.94   64
 62  \w     40.00  72.00   0.50   20.00    --   36.30  76.00 102.15   64
 63  \w     40.00  72.00   0.50   20.00    --   36.30  77.00  26.04   64
 64  \w     49.00  82.00   0.50   20.00    --   36.30  42.00  61.93   66
 65  \w    -27.00   8.00   0.50   20.00    --  -38.11  19.00 -30.00   70
 66  \w    -65.00 -13.00   0.50   20.00    --  -38.11 125.00  30.00  104
 67  \w    -65.00 -13.00   0.50   20.00    --  -38.11 125.00  60.00  104
 68  \w    -65.00 -13.00   0.50   20.00    --  -38.11 125.00-180.00  104
 69  \w    -65.00 -13.00   0.50   20.00    --  -38.11 125.00 -30.00  104
 70  \w    -65.00 -13.00   0.50   20.00    --  -38.11 125.00-120.00  104
 71  \w    -27.00   8.00   0.50   20.00    --  -38.11  19.00  30.00   70
 72  \w    -27.00   8.00   0.50   20.00    --  -38.11  19.00  60.00   70
 73  \w    -65.00 -13.00   0.50   20.00    --  -38.11 125.00 150.00  104
 74  \w    -65.00 -13.00   0.50   20.00    --  -38.11 125.00   0.00  104
 75  \w    -27.00   8.00   0.50   20.00    --  -38.11  19.00  90.00   70
 76  \w    -27.00   8.00   0.50   20.00    --  -38.11  19.00-180.00   70
 77  \w    -65.00 -13.00   0.50   20.00    --  -38.11 125.00-150.00  104
 78  \w    -27.00   8.00   0.50   20.00    --  -38.11  19.00 -60.00   70
 79  \w    -65.00 -13.00   0.50   20.00    --  -38.11 125.00 -60.00  104
 80  \w    -65.00 -13.00   0.50   20.00    --  -38.11 125.00 120.00  104
 81  \w    -65.00 -13.00   0.50   20.00    --  -38.11 125.00  90.00  104
 82  \w    -27.00   8.00   0.50   20.00    --  -38.11  19.00-120.00   70
 83  \w    -27.00   8.00   0.50   20.00    --  -38.11  19.00   0.00   70
 84  \w    -27.00   8.00   0.50   20.00    --  -38.11  19.00 150.00   70
 85  \w    -27.00   8.00   0.50   20.00    --  -38.11  19.00-150.00   70
 86  \w     33.00  64.00   0.50   20.00    --   28.00  75.00-158.75   62
 87  \w     36.00  68.00   0.50   20.00    --   32.00  76.00 -21.74   64
 88  \w    -11.00  33.00   0.50   20.00    --   34.87 -19.00 -30.00   88
 89  \w    -66.00 -15.00   0.50   20.00    --  -36.00 129.00 102.49  102
 90  \w     47.00  83.00   0.50   20.00    --   36.30  37.00 133.59   72
 91  \w     40.00  72.00   0.50   20.00    --   36.30  76.00 149.23   64
;
_diffrn_measurement_device 'four-circle diffractometer'
_diffrn_measurement_device_type 'XtaLAB Synergy R, DW system, HyPix-Arc 150'
_diffrn_measurement_method '\w scans'
_diffrn_orient_matrix_type 'CrysAlisPro convention (1999,Acta A55,543-557)'
_diffrn_orient_matrix_UB_11 0.0247060000
_diffrn_orient_matrix_UB_12 -0.0506593000
_diffrn_orient_matrix_UB_13 0.0171446000
_diffrn_orient_matrix_UB_21 -0.0121628000
_diffrn_orient_matrix_UB_22 0.0399442000
_diffrn_orient_matrix_UB_23 0.0249344000
_diffrn_orient_matrix_UB_31 -0.0404543000
_diffrn_orient_matrix_UB_32 -0.0429067000
_diffrn_orient_matrix_UB_33 0.0029624000
_diffrn_radiation_monochromator mirror
_diffrn_radiation_probe x-ray
_diffrn_radiation_type 'Mo K\a'
_diffrn_radiation_wavelength 0.71073
_diffrn_reflns_av_R_equivalents 0.0000
_diffrn_reflns_av_unetI/netI 0.0072
_diffrn_reflns_Laue_measured_fraction_full 0.9993
_diffrn_reflns_Laue_measured_fraction_max 0.9998
_diffrn_reflns_limit_h_max 26
_diffrn_reflns_limit_h_min 0
_diffrn_reflns_limit_k_max 16
_diffrn_reflns_limit_k_min 0
_diffrn_reflns_limit_l_max 42
_diffrn_reflns_limit_l_min 0
_diffrn_reflns_number 9749
_diffrn_reflns_point_group_measured_fraction_full 0.9993
_diffrn_reflns_point_group_measured_fraction_max 0.9998
_diffrn_reflns_theta_full 25.2417
_diffrn_reflns_theta_max 40.25
_diffrn_reflns_theta_min 2.24
_diffrn_source 'Rotating-anode X-ray tube'
_diffrn_source_type 'Rigaku (Mo) X-ray Source'
_exptl_absorpt_coefficient_mu 0.224
_exptl_absorpt_correction_T_max 1.000
_exptl_absorpt_correction_T_min 0.707
_exptl_absorpt_correction_type gaussian
_exptl_absorpt_process_details
;
CrysAlisPro 1.171.43.93a (Rigaku Oxford Diffraction, 2023)
Numerical absorption correction based on gaussian integration over
a multifaceted crystal model
Empirical absorption correction using spherical harmonics,
implemented in SCALE3 ABSPACK scaling algorithm.
;
_exptl_crystal_colour 'clear red'
_exptl_crystal_colour_lustre clear
_exptl_crystal_colour_primary red
_exptl_crystal_density_diffrn 1.435
_exptl_crystal_description block
_exptl_crystal_F_000 1393.827
_exptl_crystal_size_max 0.16
_exptl_crystal_size_mid 0.083
_exptl_crystal_size_min 0.079
_refine_diff_density_max 0.1314
_refine_diff_density_min -0.1290
_refine_diff_density_rms 0.0322
_refine_ls_d_res_high 0.5500
_refine_ls_d_res_low 9.0864
_refine_ls_goodness_of_fit_ref 1.2594
_refine_ls_hydrogen_treatment refall
_refine_ls_matrix_type full
_refine_ls_number_constraints 0
_refine_ls_number_parameters 418
_refine_ls_number_reflns 9749
_refine_ls_number_restraints 207
_refine_ls_restrained_S_all 1.2456
_refine_ls_R_factor_all 0.0162
_refine_ls_R_factor_gt 0.0112
_refine_ls_shift/su_max 0.0006
_refine_ls_shift/su_mean 0.0000
_refine_ls_structure_factor_coef Fsqd
_refine_ls_weighting_details 'w=1/[\s^2^(Fo^2^)+(0.0027P)^2^+0.0170P] where P=(Fo^2^+2Fc^2^)/3'
_refine_ls_weighting_scheme calc
_refine_ls_wR_factor_gt 0.0139
_refine_ls_wR_factor_ref 0.0142
_reflns_Friedel_coverage 0.0
_reflns_limit_h_max 26
_reflns_limit_h_min 0
_reflns_limit_k_max 16
_reflns_limit_k_min 0
_reflns_limit_l_max 42
_reflns_limit_l_min 0
_reflns_number_gt 8596
_reflns_number_total 9749
_reflns_threshold_expression I>=2u(I)
_cod_data_source_file pl5048.cif
_cod_data_source_block Ylidanhydrate_MoKaDW_cut
_cod_depositor_comments 'Adding full bibliography for 2300759--2300765.cif.'
_cod_database_code 2300762
_chemical_oxdiff_formula 'S C20 H20 O3'
_olex2_refinement_description
;
1. Rigid body (RIGU) restrains
 C20, S1, C3, C1, C2, C11, C4, C12, C10, O1, C5, C13, C9, C6, O3, C19, O2, C14,
  C8, C7, C18, C15, C17, C16
 with sigma for 1-2 distances of 0.2 and sigma for 1-3 distances of 0.2
 O2, C13
 with sigma for 1-2 distances of 0.01 and sigma for 1-3 distances of 0.01
;
_olex2_refine_details
;
Refinement using NoSpherA2, an implementation of
NOn-SPHERical Atom-form-factors in Olex2.
Please cite:
F. Kleemiss et al. Chem. Sci. DOI 10.1039/D0SC05526C - 2021
NoSpherA2 implementation of HAR makes use of
tailor-made aspherical atomic form factors calculated
on-the-fly from a Hirshfeld-partitioned electron density (ED) - not from
spherical-atom form factors.

The ED is calculated from a gaussian basis set single determinant SCF
wavefunction - either Hartree-Fock or DFT using selected funtionals
 - for a fragment of the crystal.
This fragment can be embedded in an electrostatic crystal field by employing cluster charges
or modelled using implicit solvation models, depending on the software used.
The following options were used:
   SOFTWARE:       ORCA 5.0
   PARTITIONING:   NoSpherA2
   INT ACCURACY:   Normal
   METHOD:         R2SCAN
   BASIS SET:      def2-TZVP
   CHARGE:         0
   MULTIPLICITY:   1
   SOLVATION:      DMSO
   DATE:           2024-10-07_14-34-13
;
_olex2_submission_special_instructions 'No special instructions were received'
_oxdiff_diffrn_reflns_filtered 10658
_oxdiff_exptl_absorpt_empirical_details
;
Empirical correction (ABSPACK) includes:
- Absorption correction using spherical harmonics
- Frame scaling
- B-factor correction
;
_oxdiff_exptl_absorpt_empirical_full_max 1.431
_oxdiff_exptl_absorpt_empirical_full_min 0.857

loop_
_space_group_symop_id
_space_group_symop_operation_xyz
1 x,y,z
2 x+1/2,-y+1/2,-z
3 -x,y+1/2,-z+1/2
4 -x+1/2,-y,z+1/2
5 -x,-y,-z
6 -x-1/2,y-1/2,z
7 x,-y-1/2,z-1/2
8 x-1/2,y,-z-1/2

loop_
_atom_site_label
_atom_site_type_symbol
_atom_site_fract_x
_atom_site_fract_y
_atom_site_fract_z
_atom_site_U_iso_or_equiv
_atom_site_adp_type
_atom_site_occupancy
_atom_site_refinement_flags_posn
_atom_site_refinement_flags_adp
S1 S 0.544077(5) 0.898961(7) 0.437380(3) 0.013603(18) Uani 1.000000 . U
O3 O 0.502399(7) 0.719992(11) 0.524435(4) 0.01782(2) Uani 1.000000 . U
O2 O 0.759371(13) 0.41424(2) 0.487103(8) 0.02032(4) Uani 1.000000 . U
O1 O 0.525214(12) 0.812488(18) 0.305876(7) 0.02164(4) Uani 1.000000 . U
C20 C 0.571399(9) 0.642151(14) 0.528515(6) 0.01328(2) Uani 1.000000 . U
C11 C 0.616169(9) 0.616198(13) 0.424523(5) 0.01192(2) Uani 1.000000 . U
C19 C 0.606490(9) 0.582116(14) 0.583878(6) 0.01430(2) Uani 1.000000 . U
C12 C 0.629156(9) 0.583314(14) 0.482628(5) 0.01254(2) Uani 1.000000 . U
C5 C 0.605303(9) 0.585242(14) 0.324320(5) 0.01385(2) Uani 1.000000 . U
C9 C 0.680461(10) 0.382820(14) 0.370919(6) 0.01530(2) Uani 1.000000 . U
C10 C 0.639831(9) 0.520025(14) 0.374442(5) 0.01245(2) Uani 1.000000 . U
C3 C 0.571263(9) 0.739123(14) 0.401283(5) 0.01359(2) Uani 1.000000 . U
C14 C 0.678489(9) 0.485826(14) 0.572094(5) 0.01444(2) Uani 1.000000 . U
C13 C 0.695968(9) 0.483463(14) 0.508850(6) 0.01384(2) Uani 1.000000 . U
C15 C 0.723928(10) 0.411839(17) 0.615610(6) 0.01819(3) Uani 1.000000 . U
C4 C 0.561301(9) 0.726693(15) 0.339479(6) 0.01483(2) Uani 1.000000 . U
C6 C 0.609127(10) 0.518693(16) 0.271372(6) 0.01755(2) Uani 1.000000 . U
C18 C 0.578705(10) 0.610555(17) 0.639693(6) 0.01836(3) Uani 1.000000 . U
C7 C 0.651278(11) 0.381463(16) 0.267774(6) 0.01945(3) Uani 1.000000 . U
C8 C 0.686709(10) 0.315725(16) 0.316851(6) 0.01821(3) Uani 1.000000 . U
C1 C 0.589849(12) 1.040229(16) 0.392194(7) 0.01947(3) Uani 1.000000 . U
C17 C 0.625745(11) 0.539596(18) 0.684076(6) 0.02173(3) Uani 1.000000 . U
C16 C 0.696829(11) 0.440765(18) 0.672025(6) 0.02112(3) Uani 1.000000 . U
C2 C 0.422421(11) 0.919645(18) 0.424789(7) 0.02048(3) Uani 1.000000 . U
H9 H 0.70734(15) 0.3300(2) 0.40851(8) 0.0307(5) Uani 1.000000 . .
H16 H 0.73242(15) 0.3869(2) 0.70711(9) 0.0382(6) Uani 1.000000 . .
H18 H 0.52221(14) 0.6846(2) 0.64890(9) 0.0343(5) Uani 1.000000 . .
H15 H 0.77883(15) 0.3353(2) 0.60623(9) 0.0353(6) Uani 1.000000 . .
H2a H 0.40869(15) 0.9102(3) 0.37940(9) 0.0420(6) Uani 1.000000 . .
H8 H 0.71934(15) 0.2093(2) 0.31334(9) 0.0357(6) Uani 1.000000 . .
H1a H 0.56745(16) 1.1413(2) 0.41107(10) 0.0402(6) Uani 1.000000 . .
H6 H 0.57892(16) 0.5711(2) 0.23419(8) 0.0348(6) Uani 1.000000 . .
H2b H 0.40245(16) 1.0259(3) 0.44083(10) 0.0413(6) Uani 1.000000 . .
H1b H 0.66413(15) 1.0293(2) 0.39468(10) 0.0406(6) Uani 1.000000 . .
H17 H 0.60663(15) 0.5609(3) 0.72795(8) 0.0413(6) Uani 1.000000 . .
H7 H 0.65482(15) 0.3257(2) 0.22721(8) 0.0381(6) Uani 1.000000 . .
H1c H 0.56535(17) 1.0269(2) 0.34855(9) 0.0400(6) Uani 1.000000 . .
H2c H 0.38890(15) 0.8343(3) 0.44908(10) 0.0428(6) Uani 1.000000 . .

loop_
_atom_site_aniso_label
_atom_site_aniso_U_11
_atom_site_aniso_U_22
_atom_site_aniso_U_33
_atom_site_aniso_U_12
_atom_site_aniso_U_13
_atom_site_aniso_U_23
S1 0.01479(3) 0.01150(3) 0.01452(3) 0.00180(3) -0.00045(3) -0.00060(3)
O3 0.01731(5) 0.01827(4) 0.01786(5) 0.00428(4) 0.00294(4) 0.00103(4)
O2 0.01886(9) 0.02458(10) 0.01751(9) 0.00798(8) -0.00002(8) -0.00018(8)
O1 0.02854(8) 0.02044(7) 0.01593(8) 0.00668(7) -0.00444(7) 0.00184(7)
C20 0.01400(5) 0.01271(5) 0.01313(5) 0.00000(4) 0.00118(4) 0.00014(4)
C11 0.01307(5) 0.01064(5) 0.01205(5) 0.00017(4) -0.00023(4) -0.00010(4)
C19 0.01505(5) 0.01550(5) 0.01237(5) -0.00163(4) 0.00107(4) 0.00063(4)
C12 0.01366(5) 0.01194(5) 0.01204(5) 0.00073(4) 0.00013(4) 0.00038(4)
C5 0.01562(5) 0.01370(5) 0.01222(5) 0.00009(4) -0.00018(4) -0.00094(4)
C9 0.01741(6) 0.01228(5) 0.01623(6) 0.00135(4) -0.00071(4) -0.00194(4)
C10 0.01336(5) 0.01119(5) 0.01281(5) -0.00025(4) 0.00006(4) -0.00083(4)
C3 0.01634(5) 0.01166(5) 0.01279(5) 0.00191(4) -0.00098(4) -0.00024(4)
C14 0.01475(5) 0.01546(5) 0.01311(5) -0.00079(4) -0.00047(4) 0.00214(4)
C13 0.01399(5) 0.01414(5) 0.01337(5) 0.00119(4) -0.00015(4) 0.00087(4)
C15 0.01764(6) 0.02070(6) 0.01625(6) -0.00097(5) -0.00210(4) 0.00509(5)
C4 0.01737(6) 0.01421(5) 0.01291(5) 0.00189(4) -0.00159(4) 0.00043(4)
C6 0.02091(6) 0.01900(6) 0.01275(5) 0.00103(5) -0.00036(5) -0.00237(5)
C18 0.01892(6) 0.02277(6) 0.01338(6) -0.00229(5) 0.00262(5) -0.00044(5)
C7 0.02284(7) 0.01978(6) 0.01574(6) 0.00164(5) 0.00097(5) -0.00541(5)
C8 0.02041(6) 0.01544(6) 0.01879(6) 0.00215(5) 0.00062(5) -0.00475(5)
C1 0.02365(7) 0.01302(6) 0.02173(7) 0.00189(5) 0.00280(5) 0.00196(5)
C17 0.02277(7) 0.02977(7) 0.01265(6) -0.00487(6) 0.00079(5) 0.00198(5)
C16 0.02135(7) 0.02722(7) 0.01480(6) -0.00457(6) -0.00261(5) 0.00608(5)
C2 0.01640(6) 0.02189(7) 0.02316(7) 0.00429(5) -0.00185(5) -0.00298(6)
H9 0.0415(14) 0.0233(12) 0.0272(12) 0.0084(11) -0.0033(10) 0.0009(10)
H16 0.0404(14) 0.0488(15) 0.0255(12) 0.0012(12) -0.0064(10) 0.0103(11)
H18 0.0348(13) 0.0408(14) 0.0273(12) 0.0085(12) 0.0045(10) -0.0032(11)
H15 0.0348(13) 0.0376(14) 0.0336(13) 0.0087(12) -0.0016(10) 0.0054(11)
H2a 0.0348(14) 0.0598(17) 0.0313(13) 0.0101(13) -0.0084(11) -0.0095(12)
H8 0.0455(15) 0.0265(13) 0.0352(13) 0.0125(11) -0.0000(11) -0.0076(10)
H1a 0.0513(16) 0.0228(12) 0.0464(15) 0.0041(12) 0.0082(12) -0.0009(11)
H6 0.0467(15) 0.0368(13) 0.0208(12) 0.0080(11) -0.0074(10) -0.0011(10)
H2b 0.0377(15) 0.0352(14) 0.0509(16) 0.0142(12) -0.0032(12) -0.0140(12)
H1b 0.0255(13) 0.0382(15) 0.0580(16) 0.0012(12) 0.0061(11) 0.0136(12)
H17 0.0456(15) 0.0586(16) 0.0197(12) -0.0019(13) 0.0046(11) 0.0011(11)
H7 0.0527(15) 0.0375(14) 0.0240(12) 0.0087(12) -0.0005(11) -0.0116(10)
H1c 0.0619(17) 0.0356(14) 0.0225(13) -0.0060(13) -0.0029(12) 0.0030(11)
H2c 0.0304(14) 0.0431(15) 0.0548(16) -0.0060(12) 0.0032(12) 0.0089(13)

loop_
_atom_type_symbol
_atom_type_scat_dispersion_real
_atom_type_scat_dispersion_imag
_atom_type_scat_source
_atom_type_scat_dispersion_source
C 0.00313 0.00162 'NoSpherA2: Chem.Sci. 2021, DOI:10.1039/D0SC05526C' 'Brennan, Cowan, Rev. Sci. Instrum., 1992, 63, 850'
H 0.00000 0.00000 'NoSpherA2: Chem.Sci. 2021, DOI:10.1039/D0SC05526C' 'Brennan, Cowan, Rev. Sci. Instrum., 1992, 63, 850'
O 0.01085 0.00610 'NoSpherA2: Chem.Sci. 2021, DOI:10.1039/D0SC05526C' 'Brennan, Cowan, Rev. Sci. Instrum., 1992, 63, 850'
S 0.12485 0.12449 'NoSpherA2: Chem.Sci. 2021, DOI:10.1039/D0SC05526C' 'Brennan, Cowan, Rev. Sci. Instrum., 1992, 63, 850'

loop_
_exptl_crystal_face_index_h
_exptl_crystal_face_index_k
_exptl_crystal_face_index_l
_exptl_crystal_face_perp_dist
-5 3 31 0.0472
1 -1 2 0.0267
-1 -1 1 0.0582
-2 0 -1 0.0909
1 1 -1 0.0994
2 -1 2 0.0293
-1 1 0 0.0637
0 1 0 0.0711
-1 -2 0 0.0494
-2 1 2 0.0679
0 0 -1 0.0181
0 0 1 0.0391
-8 7 -26 0.0428
17 7 -3 0.1036
13 -7 -18 0.0304
-1 11 18 0.0690
5 -3 -31 0.0183
2 1 1 0.0985

loop_
_geom_angle_atom_site_label_1
_geom_angle_atom_site_label_2
_geom_angle_atom_site_label_3
_geom_angle
_geom_angle_site_symmetry_1
_geom_angle_site_symmetry_3
_geom_angle_publ_flag
C1 S1 C3 103.831(8) . . ?
C2 S1 C3 103.441(8) . . ?
C2 S1 C1 100.979(8) . . ?
C19 C20 O3 123.812(12) . . ?
C12 C20 O3 128.428(12) . . ?
C12 C20 C19 107.627(11) . . ?
C10 C11 C12 126.552(11) . . ?
C3 C11 C12 127.305(12) . . ?
C3 C11 C10 105.928(11) . . ?
C14 C19 C20 108.503(11) . . ?
C18 C19 C20 130.082(13) . . ?
C18 C19 C14 121.410(13) . . ?
C11 C12 C20 123.528(11) . . ?
C13 C12 C20 107.609(11) . . ?
C13 C12 C11 128.800(12) . . ?
C4 C5 C10 108.974(11) . . ?
C6 C5 C10 122.923(12) . . ?
C6 C5 C4 128.000(12) . . ?
C8 C9 C10 118.381(13) . . ?
H9 C9 C10 120.79(11) . . ?
H9 C9 C8 120.83(11) . . ?
C5 C10 C11 108.463(11) . . ?
C9 C10 C11 132.249(12) . . ?
C9 C10 C5 119.066(12) . . ?
C11 C3 S1 126.335(10) . . ?
C4 C3 S1 121.688(10) . . ?
C4 C3 C11 111.414(11) . . ?
C13 C14 C19 109.284(11) . . ?
C15 C14 C19 121.348(13) . . ?
C15 C14 C13 129.348(13) . . ?
C12 C13 O2 130.158(14) . . ?
C14 C13 O2 122.821(14) . . ?
C14 C13 C12 106.893(11) . . ?
C16 C15 C14 117.580(14) . . ?
H15 C15 C14 121.14(11) . . ?
H15 C15 C16 121.27(11) . . ?
C5 C4 O1 126.074(14) . . ?
C3 C4 O1 128.758(14) . . ?
C3 C4 C5 105.168(11) . . ?
C7 C6 C5 117.914(13) . . ?
H6 C6 C5 120.36(11) . . ?
H6 C6 C7 121.71(11) . . ?
C17 C18 C19 117.760(14) . . ?
H18 C18 C19 121.48(11) . . ?
H18 C18 C17 120.76(11) . . ?
C8 C7 C6 119.998(13) . . ?
H7 C7 C6 119.96(11) . . ?
H7 C7 C8 120.03(12) . . ?
C7 C8 C9 121.689(13) . . ?
H8 C8 C9 119.19(11) . . ?
H8 C8 C7 119.12(11) . . ?
H1a C1 S1 105.57(12) . . ?
H1b C1 S1 105.61(12) . . ?
H1b C1 H1a 110.97(18) . . ?
H1c C1 S1 110.40(12) . . ?
H1c C1 H1a 112.49(18) . . ?
H1c C1 H1b 111.42(18) . . ?
C16 C17 C18 120.663(14) . . ?
H17 C17 C18 119.55(12) . . ?
H17 C17 C16 119.79(12) . . ?
C17 C16 C15 121.201(14) . . ?
H16 C16 C15 119.33(12) . . ?
H16 C16 C17 119.46(12) . . ?
H2a C2 S1 109.40(12) . . ?
H2b C2 S1 107.49(12) . . ?
H2b C2 H2a 111.21(17) . . ?
H2c C2 S1 106.20(12) . . ?
H2c C2 H2a 111.90(18) . . ?
H2c C2 H2b 110.41(18) . . ?

loop_
_geom_bond_atom_site_label_1
_geom_bond_atom_site_label_2
_geom_bond_distance
_geom_bond_site_symmetry_2
_geom_bond_publ_flag
S1 C3 1.73393(14) . ?
S1 C1 1.79568(16) . ?
S1 C2 1.79718(16) . ?
O3 C20 1.23159(16) . ?
O2 C13 1.2261(2) . ?
O1 C4 1.2269(2) . ?
C20 C19 1.49295(18) . ?
C20 C12 1.46174(18) . ?
C11 C12 1.40126(17) . ?
C11 C10 1.50271(17) . ?
C11 C3 1.40869(18) . ?
C19 C14 1.39338(19) . ?
C19 C18 1.38760(19) . ?
C12 C13 1.46545(18) . ?
C5 C10 1.40506(18) . ?
C5 C4 1.48637(18) . ?
C5 C6 1.37848(18) . ?
C9 C10 1.38992(18) . ?
C9 C8 1.40594(19) . ?
C9 H9 1.0745(19) . ?
C3 C4 1.45348(18) . ?
C14 C13 1.49716(18) . ?
C14 C15 1.38677(19) . ?
C15 C16 1.3987(2) . ?
C15 H15 1.082(2) . ?
C6 C7 1.3997(2) . ?
C6 H6 1.084(2) . ?
C18 C17 1.3996(2) . ?
C18 H18 1.084(2) . ?
C7 C8 1.3917(2) . ?
C7 H7 1.0766(19) . ?
C8 H8 1.086(2) . ?
C1 H1a 1.075(2) . ?
C1 H1b 1.083(2) . ?
C1 H1c 1.085(2) . ?
C17 C16 1.3997(2) . ?
C17 H17 1.078(2) . ?
C16 H16 1.086(2) . ?
C2 H2a 1.081(2) . ?
C2 H2b 1.082(2) . ?
C2 H2c 1.081(2) . ?

loop_
_geom_torsion_atom_site_label_1
_geom_torsion_atom_site_label_2
_geom_torsion_atom_site_label_3
_geom_torsion_atom_site_label_4
_geom_torsion
_geom_torsion_site_symmetry_1
_geom_torsion_site_symmetry_2
_geom_torsion_site_symmetry_3
_geom_torsion_site_symmetry_4
_geom_torsion_publ_flag
S1 C3 C11 C12 15.647(15) . . . . ?
S1 C3 C11 C10 -169.440(12) . . . . ?
S1 C3 C4 O1 -8.714(16) . . . . ?
S1 C3 C4 C5 170.989(12) . . . . ?
O3 C20 C19 C14 173.129(14) . . . . ?
O3 C20 C19 C18 -7.719(18) . . . . ?
O3 C20 C12 C11 3.988(17) . . . . ?
O3 C20 C12 C13 -173.363(15) . . . . ?
O2 C13 C12 C20 -177.094(19) . . . . ?
O2 C13 C12 C11 5.74(2) . . . . ?
O2 C13 C14 C19 175.582(17) . . . . ?
O2 C13 C14 C15 -2.77(2) . . . . ?
O1 C4 C5 C10 179.068(17) . . . . ?
O1 C4 C5 C6 -4.58(2) . . . . ?
O1 C4 C3 C11 179.375(18) . . . . ?
C20 C19 C14 C13 2.257(12) . . . . ?
C20 C19 C14 C15 -179.235(11) . . . . ?
C20 C19 C18 C17 -178.799(15) . . . . ?
C20 C12 C11 C10 -151.246(12) . . . . ?
C20 C12 C11 C3 22.661(16) . . . . ?
C20 C12 C13 C14 -1.206(11) . . . . ?
C11 C12 C13 C14 -178.373(15) . . . . ?
C11 C10 C5 C4 1.865(11) . . . . ?
C11 C10 C5 C6 -174.714(11) . . . . ?
C11 C10 C9 C8 174.951(15) . . . . ?
C11 C3 C4 C5 -0.922(12) . . . . ?
C19 C14 C13 C12 -0.679(12) . . . . ?
C19 C14 C15 C16 -1.962(16) . . . . ?
C19 C18 C17 C16 -1.521(16) . . . . ?
C12 C13 C14 C15 -179.031(11) . . . . ?
C5 C10 C9 C8 1.049(15) . . . . ?
C5 C6 C7 C8 0.756(16) . . . . ?
C9 C8 C7 C6 0.816(17) . . . . ?
C14 C15 C16 C17 0.685(16) . . . . ?
C15 C16 C17 C18 1.065(18) . . . . ?

loop_
_exptl_oxdiff_crystal_face_indexfrac_h
_exptl_oxdiff_crystal_face_indexfrac_k
_exptl_oxdiff_crystal_face_indexfrac_l
_exptl_oxdiff_crystal_face_x
_exptl_oxdiff_crystal_face_y
_exptl_oxdiff_crystal_face_z
-5.0967 3.3798 30.6641 0.2286 0.9616 0.1520
0.9988 -0.9988 1.9985 0.1095 -0.0022 0.0084
-0.9993 -0.9990 0.9996 0.0431 -0.0028 0.0862
-1.9981 -0.0002 -0.9989 -0.0665 -0.0006 0.0779
0.9993 0.9990 -0.9996 -0.0431 0.0028 -0.0862
1.9979 -0.9987 1.9985 0.1342 -0.0144 -0.0321
-0.9991 0.9989 -0.0007 -0.0753 0.0520 -0.0024
-0.0000 0.9990 -0.0007 -0.0506 0.0399 -0.0429
-0.9991 -1.9981 0.0013 0.0766 -0.0676 0.1262
-1.9985 0.9990 1.9972 -0.0657 0.1140 0.0439
0.0002 -0.0001 -0.9989 -0.0171 -0.0249 -0.0030
-0.0002 0.0001 0.9989 0.0171 0.0249 0.0030
-7.5143 6.5620 -25.6048 -0.9571 -0.2849 -0.0534
17.0000 7.0673 -3.0354 0.0099 -0.0002 -1.0000
12.7195 -7.2052 -18.0361 0.3700 -0.8922 -0.2588
-0.8772 10.8423 17.7827 -0.2661 0.8872 -0.3770
5.2959 -3.2644 -30.6579 -0.2294 -0.9592 -0.1650
1.9980 0.9992 0.9982 0.0159 0.0405 -0.1207

loop_
_atom_site_anharm_gc_c_label
_atom_site_anharm_gc_c_111
_atom_site_anharm_gc_c_112
_atom_site_anharm_gc_c_113
_atom_site_anharm_gc_c_122
_atom_site_anharm_gc_c_123
_atom_site_anharm_gc_c_133
_atom_site_anharm_gc_c_222
_atom_site_anharm_gc_c_223
_atom_site_anharm_gc_c_233
_atom_site_anharm_gc_c_333
S1 -0.000000008(19) -0.00000001(2) 0.000000002(7) -0.00000000(3) 0.000000007(9) 0.000000001(4) -0.00000001(8) 0.000000014(19) -0.000000002(7) -0.000000001(4)
O2 -0.000000094(19) -0.00000009(2) 0.000000001(7) -0.00000015(3) -0.000000006(9) -0.000000005(4) 0.00000021(6) 0.000000024(17) 0.000000008(7) -0.000000003(4)
O1 0.000000014(9) -0.000000046(9) 0.000000035(3) 0.000000002(14) 0.000000034(4) -0.0000000062(19) -0.00000002(3) 0.000000056(7) -0.000000020(3) 0.0000000053(18)

loop_
_atom_site_anharm_gc_d_label
_atom_site_anharm_gc_d_1111
_atom_site_anharm_gc_d_1112
_atom_site_anharm_gc_d_1113
_atom_site_anharm_gc_d_1122
_atom_site_anharm_gc_d_1123
_atom_site_anharm_gc_d_1133
_atom_site_anharm_gc_d_1222
_atom_site_anharm_gc_d_1223
_atom_site_anharm_gc_d_1233
_atom_site_anharm_gc_d_1333
_atom_site_anharm_gc_d_2222
_atom_site_anharm_gc_d_2223
_atom_site_anharm_gc_d_2233
_atom_site_anharm_gc_d_2333
_atom_site_anharm_gc_d_3333
S1 0.0000000009(9) 0.0000000004(9) -0.0000000000(3) 0.0000000005(11) 0.0000000000(3) 0.00000000014(14) -0.000000000(2) -0.0000000001(5) 0.00000000002(19) -0.00000000003(11) 0.000000001(5) -0.0000000003(12) 0.0000000004(4) -0.00000000008(19) 0.00000000018(13)
O2 0.0000000020(7) 0.0000000014(8) -0.0000000001(3) 0.0000000035(9) -0.0000000003(3) 0.00000000022(13) 0.0000000024(18) -0.0000000003(4) -0.00000000018(17) -0.00000000008(10) 0.000000003(4) 0.0000000002(10) 0.0000000010(3) -0.00000000006(16) 0.00000000028(10)
O1 0.0000000024(3) 0.0000000012(4) -0.00000000011(13) 0.0000000028(4) 0.00000000016(14) 0.00000000044(6) -0.0000000005(8) 0.0000000003(2) -0.00000000011(8) -0.00000000007(5) 0.0000000019(17) -0.0000000002(5) 0.00000000108(14) 0.00000000006(7) 0.00000000016(5)

loop_
_restr_rigu_atom_site_label_1
_restr_rigu_atom_site_label_2
_restr_rigu_target_weight_param
_restr_rigu_u13_diff
_restr_rigu_u23_diff
_restr_rigu_u33_diff
S1 C11 0.200000 -0.000784 0.000292 -0.000210
S1 C3 0.200000 -0.000699 -0.000154 -0.000156
S1 C4 0.200000 -0.002306 -0.001062 -0.000917
S1 C1 0.200000 -0.001555 -0.000494 -0.000956
S1 C2 0.200000 -0.001066 -0.000094 -0.001015
O3 C20 0.200000 -0.000957 -0.000958 0.000194
O3 C19 0.200000 -0.004735 0.000802 0.000703
O3 C12 0.200000 0.000001 0.000885 0.000506
O2 C12 0.200000 -0.001899 -0.001284 0.001111
O2 C14 0.200000 0.004353 -0.001546 0.000917
O2 C13 0.010000 0.000951 0.000261 0.000444
O2 C13 0.200000 0.000951 0.000261 0.000444
O1 C5 0.200000 0.001084 -0.004071 0.001063
O1 C3 0.200000 -0.001789 -0.000250 0.000716
O1 C4 0.200000 0.000423 -0.000851 0.000502
C20 C11 0.200000 -0.000574 0.001183 0.000428
C20 C19 0.200000 -0.001672 0.000227 0.000039
C20 C12 0.200000 0.000121 0.000595 0.000100
C20 C14 0.200000 -0.002635 0.000555 0.000018
C20 C13 0.200000 0.001164 -0.001090 0.000007
C20 C18 0.200000 -0.002537 -0.000099 -0.000649
C11 C12 0.200000 -0.000057 -0.000398 0.000080
C11 C5 0.200000 0.000485 0.000192 -0.000024
C11 C9 0.200000 -0.000142 0.000818 -0.000619
C11 C10 0.200000 0.000062 0.000189 -0.000004
C11 C3 0.200000 -0.000146 0.000112 0.000008
C11 C13 0.200000 0.000149 0.000309 -0.000652
C11 C4 0.200000 -0.000004 0.000657 -0.000097
C19 C12 0.200000 -0.000146 0.000938 0.000088
C19 C14 0.200000 0.002134 -0.000927 0.000112
C19 C13 0.200000 0.002476 0.000556 0.000017
C19 C15 0.200000 -0.004207 0.000241 -0.000079
C19 C18 0.200000 0.000143 -0.000567 -0.000331
C19 C17 0.200000 -0.001754 0.000160 -0.000383
C12 C10 0.200000 0.000773 0.001148 -0.000203
C12 C3 0.200000 -0.000769 0.000250 -0.000158
C12 C14 0.200000 -0.000330 -0.000107 -0.000284
C12 C13 0.200000 -0.000182 0.000744 -0.000439
C5 C9 0.200000 0.002162 -0.001561 0.000059
C5 C10 0.200000 0.001165 -0.000442 0.000166
C5 C3 0.200000 -0.001266 0.000848 -0.000073
C5 C4 0.200000 -0.001481 0.001356 -0.000259
C5 C6 0.200000 -0.000621 -0.000764 -0.000319
C5 C7 0.200000 -0.001640 -0.002017 -0.000455
C9 C10 0.200000 -0.000261 0.000461 0.000324
C9 C7 0.200000 0.004194 0.000491 -0.000223
C9 C8 0.200000 0.002025 0.000169 -0.000278
C10 C3 0.200000 -0.000737 0.000736 0.000183
C10 C4 0.200000 0.001066 0.001754 0.000016
C10 C6 0.200000 0.001573 0.000174 -0.000031
C10 C8 0.200000 0.000148 -0.000306 -0.000364
C3 C4 0.200000 -0.000969 -0.000240 -0.000128
C3 C1 0.200000 -0.000161 0.001970 -0.001072
C3 C2 0.200000 0.001364 -0.003508 -0.001494
C14 C13 0.200000 0.001495 0.000779 -0.000083
C14 C15 0.200000 -0.000326 0.000162 -0.000424
C14 C18 0.200000 0.004043 -0.000652 -0.000084
C14 C16 0.200000 0.001600 -0.000518 -0.000399
C13 C15 0.200000 0.002273 -0.001007 -0.000692
C15 C17 0.200000 0.007766 -0.000524 -0.000314
C15 C16 0.200000 0.003948 -0.000617 -0.000249
C4 C6 0.200000 -0.002703 -0.001940 -0.000191
C6 C7 0.200000 -0.000618 -0.003086 -0.000128
C6 C8 0.200000 0.004441 -0.003156 -0.000155
C18 C17 0.200000 -0.004052 0.000654 -0.000201
C18 C16 0.200000 -0.007927 -0.000464 -0.000331
C7 C8 0.200000 0.003498 -0.000969 -0.000077
C1 C2 0.200000 -0.008677 -0.005559 -0.000951
C17 C16 0.200000 0.005553 -0.001342 -0.000029
